data_7157955
loop_
_publ_author_name
'Li, Zhen'
'Vijaykumar, Gonela'
'Li, Xiangdong'
'Golz, Christopher'
'Alcarazo, Manuel'

_publ_section_title
;
 5-(Diarylimino)- and 5-(sulfoximido)dibenzothiophenium triflates:
 syntheses and applications as electrophilic aminating reagents.
;
_journal_issue 13
_journal_name_full 'Organic &amp; biomolecular chemistry'
_journal_page_first 2941
_journal_page_last 2948
_journal_paper_doi 10.1039/d1ob00285f
_journal_volume 19
_journal_year 2021
_chemical_formula_moiety 'C27 H27 N3 O2'
_chemical_formula_sum 'C27 H27 N3 O2'
_chemical_formula_weight 425.51
_space_group_crystal_system triclinic
_space_group_IT_number 2
_space_group_name_Hall '-P 1'
_space_group_name_H-M_alt 'P -1'
_atom_sites_solution_hydrogens geom
_atom_sites_solution_primary dual
_audit_creation_date 2020-02-24
_audit_creation_method
;
Olex2 1.3
(compiled Nov 21 2019 18:26:39 for OlexSys, GUI svn.r6003)
;
_audit_update_record
;
2021-02-15 deposited with the CCDC.	2021-03-08 downloaded from the CCDC.
;
_cell_angle_alpha 73.061(4)
_cell_angle_beta 85.268(5)
_cell_angle_gamma 71.102(4)
_cell_formula_units_Z 2
_cell_length_a 10.1835(13)
_cell_length_b 10.1873(12)
_cell_length_c 12.0324(13)
_cell_measurement_reflns_used 7017
_cell_measurement_temperature 100.0
_cell_measurement_theta_max 28.310
_cell_measurement_theta_min 2.201
_cell_volume 1129.7(2)
_computing_cell_refinement 'SAINT V8.40A (Bruker, 2019)'
_computing_data_reduction 'SAINT V8.40A (Bruker, 2019)'
_computing_molecular_graphics 'Olex2 1.3 (Dolomanov et al., 2009)'
_computing_publication_material 'Olex2 1.3 (Dolomanov et al., 2009)'
_computing_structure_refinement 'XL  (Sheldrick, 2008)'
_computing_structure_solution 'XT  (Sheldrick, 2015)'
_diffrn_ambient_temperature 100.0
_diffrn_measured_fraction_theta_full 0.999
_diffrn_measured_fraction_theta_max 0.998
_diffrn_measurement_device_type 'Bruker D8 Venture CuMo Dual Source'
_diffrn_measurement_method '\f and \w scans'
_diffrn_radiation_type MoK\a
_diffrn_radiation_wavelength 0.71073
_diffrn_reflns_av_R_equivalents 0.0334
_diffrn_reflns_av_unetI/netI 0.0172
_diffrn_reflns_Laue_measured_fraction_full 0.999
_diffrn_reflns_Laue_measured_fraction_max 0.998
_diffrn_reflns_limit_h_max 13
_diffrn_reflns_limit_h_min -13
_diffrn_reflns_limit_k_max 13
_diffrn_reflns_limit_k_min -13
_diffrn_reflns_limit_l_max 15
_diffrn_reflns_limit_l_min -16
_diffrn_reflns_number 53011
_diffrn_reflns_point_group_measured_fraction_full 0.999
_diffrn_reflns_point_group_measured_fraction_max 0.998
_diffrn_reflns_theta_full 25.242
_diffrn_reflns_theta_max 28.351
_diffrn_reflns_theta_min 2.114
_diffrn_source_current 1.0
_diffrn_source_power 0.05
_diffrn_source_voltage 50.0
_diffrn_standards_number 0
_exptl_absorpt_coefficient_mu 0.080
_exptl_absorpt_correction_T_max 0.8879
_exptl_absorpt_correction_T_min 0.8665
_exptl_absorpt_correction_type multi-scan
_exptl_absorpt_process_details
;
SADABS-2016/2 (Bruker,2016/2) was used for absorption correction.
wR2(int) was 0.0774 before and 0.0505 after correction.
The Ratio of minimum to maximum transmission is 0.9761.
The \l/2 correction factor is Not present.
;
_exptl_crystal_colour yellow
_exptl_crystal_colour_primary yellow
_exptl_crystal_density_diffrn 1.251
_exptl_crystal_description block
_exptl_crystal_F_000 452
_exptl_crystal_recrystallization_method 'Re-crystallisation from solvent: DCM and diethylether'
_exptl_crystal_size_max 0.194
_exptl_crystal_size_mid 0.159
_exptl_crystal_size_min 0.155
_refine_diff_density_max 0.319
_refine_diff_density_min -0.172
_refine_diff_density_rms 0.039
_refine_ls_extinction_coef 0.0056(17)
_refine_ls_extinction_expression Fc^*^=kFc[1+0.001xFc^2^\l^3^/sin(2\q)]^-1/4^
_refine_ls_extinction_method 'SHELXL-2018/3 (Sheldrick 2018)'
_refine_ls_goodness_of_fit_ref 1.038
_refine_ls_hydrogen_treatment constr
_refine_ls_matrix_type full
_refine_ls_number_parameters 291
_refine_ls_number_reflns 5631
_refine_ls_number_restraints 0
_refine_ls_restrained_S_all 1.038
_refine_ls_R_factor_all 0.0432
_refine_ls_R_factor_gt 0.0383
_refine_ls_shift/su_max 0.000
_refine_ls_shift/su_mean 0.000
_refine_ls_structure_factor_coef Fsqd
_refine_ls_weighting_details 'w=1/[\s^2^(Fo^2^)+(0.0422P)^2^+0.4503P] where P=(Fo^2^+2Fc^2^)/3'
_refine_ls_weighting_scheme calc
_refine_ls_wR_factor_gt 0.0961
_refine_ls_wR_factor_ref 0.1001
_reflns_Friedel_coverage 0.000
_reflns_number_gt 5041
_reflns_number_total 5631
_reflns_threshold_expression 'I > 2\s(I)'
_cod_data_source_file d1ob00285f2.cif
_cod_data_source_block 0971_p-1
_cod_depositor_comments 'Adding full bibliography for 7157951--7157968.cif.'
_cod_database_code 7157955
_shelx_shelxl_version_number 2018/3
_shelx_space_group_comment
;
The symmetry employed for this shelxl refinement is uniquely defined
by the following loop, which should always be used as a source of
symmetry information in preference to the above space-group names.
They are only intended as comments.
;
_olex2_refinement_description
;
1. Fixed Uiso
 At 1.2 times of:
  All C(H) groups, All C(H,H) groups
 At 1.5 times of:
  All C(H,H,H) groups
2.a Secondary CH2 refined with riding coordinates:
 C11(H11A,H11B), C12(H12A,H12B), C13(H13A,H13B), C14(H14A,H14B)
2.b Aromatic/amide H refined with riding coordinates:
 C3(H3), C4(H4), C6(H6), C7(H7), C8(H8), C9(H9), C17(H17), C18(H18), C19(H19),
 C20(H20), C21(H21), C23(H23), C24(H24), C25(H25), C26(H26), C27(H27)
2.c Idealised Me refined as rotating group:
 C1(H1A,H1B,H1C)
;
_olex2_submission_special_instructions 'No special instructions were received'

loop_
_space_group_symop_operation_xyz
'x, y, z'
'-x, -y, -z'

loop_
_atom_site_label
_atom_site_type_symbol
_atom_site_fract_x
_atom_site_fract_y
_atom_site_fract_z
_atom_site_U_iso_or_equiv
_atom_site_adp_type
_atom_site_occupancy
_atom_site_site_symmetry_order
_atom_site_calc_flag
_atom_site_refinement_flags_posn
_atom_site_refinement_flags_adp
_atom_site_refinement_flags_occupancy
_atom_site_disorder_assembly
_atom_site_disorder_group
O1 O -0.00985(9) 0.74327(9) -0.05326(7) 0.03032(19) Uani 1 1 d . . . . .
O2 O 0.40144(9) -0.19676(8) 0.93742(7) 0.02825(18) Uani 1 1 d . . . . .
N1 N 0.22039(9) 0.16009(9) 0.65887(8) 0.01977(18) Uani 1 1 d . . . . .
N2 N 0.30771(9) 0.06297(9) 0.75452(8) 0.01918(18) Uani 1 1 d . . . . .
N3 N 0.42935(9) 0.18435(9) 0.56376(7) 0.01815(17) Uani 1 1 d . . . . .
C1 C -0.14931(12) 0.75770(13) -0.07859(11) 0.0303(3) Uani 1 1 d . . . . .
H1A H -0.155912 0.662725 -0.075101 0.045 Uiso 1 1 calc R U . . .
H1B H -0.175962 0.823292 -0.156609 0.045 Uiso 1 1 calc R U . . .
H1C H -0.211714 0.796984 -0.021441 0.045 Uiso 1 1 calc R U . . .
C2 C 0.04587(11) 0.65212(11) 0.05146(9) 0.0226(2) Uani 1 1 d . . . . .
C3 C -0.02894(11) 0.58797(12) 0.14079(10) 0.0241(2) Uani 1 1 d . . . . .
H3 H -0.125141 0.604926 0.130569 0.029 Uiso 1 1 calc R U . . .
C4 C 0.03768(11) 0.49913(12) 0.24485(9) 0.0228(2) Uani 1 1 d . . . . .
H4 H -0.014337 0.456863 0.305725 0.027 Uiso 1 1 calc R U . . .
C5 C 0.17954(10) 0.47042(11) 0.26213(9) 0.0192(2) Uani 1 1 d . . . . .
C6 C 0.25230(11) 0.53582(11) 0.17016(9) 0.0205(2) Uani 1 1 d . . . . .
H6 H 0.348962 0.517480 0.179241 0.025 Uiso 1 1 calc R U . . .
C7 C 0.18701(11) 0.62606(11) 0.06692(9) 0.0225(2) Uani 1 1 d . . . . .
H7 H 0.238265 0.670299 0.006523 0.027 Uiso 1 1 calc R U . . .
C8 C 0.25472(10) 0.37588(11) 0.36928(9) 0.0201(2) Uani 1 1 d . . . . .
H8 H 0.352877 0.353084 0.367784 0.024 Uiso 1 1 calc R U . . .
C9 C 0.20006(10) 0.31781(11) 0.46953(9) 0.0202(2) Uani 1 1 d . . . . .
H9 H 0.101970 0.341067 0.474388 0.024 Uiso 1 1 calc R U . . .
C10 C 0.28381(10) 0.22082(11) 0.57132(9) 0.01859(19) Uani 1 1 d . . . . .
C11 C 0.21944(11) 0.02805(12) 0.85396(9) 0.0228(2) Uani 1 1 d . . . . .
H11A H 0.160547 -0.024416 0.836823 0.027 Uiso 1 1 calc R U . . .
H11B H 0.158157 0.117879 0.870284 0.027 Uiso 1 1 calc R U . . .
C12 C 0.31296(12) -0.06555(12) 0.95807(10) 0.0262(2) Uani 1 1 d . . . . .
H12A H 0.370347 -0.011513 0.975066 0.031 Uiso 1 1 calc R U . . .
H12B H 0.255250 -0.088438 1.026814 0.031 Uiso 1 1 calc R U . . .
C13 C 0.48261(12) -0.16630(12) 0.83641(10) 0.0270(2) Uani 1 1 d . . . . .
H13A H 0.540672 -0.258320 0.821697 0.032 Uiso 1 1 calc R U . . .
H13B H 0.545388 -0.115963 0.850362 0.032 Uiso 1 1 calc R U . . .
C14 C 0.39254(11) -0.07322(11) 0.73037(9) 0.0223(2) Uani 1 1 d . . . . .
H14A H 0.451400 -0.052918 0.661917 0.027 Uiso 1 1 calc R U . . .
H14B H 0.331783 -0.124023 0.713620 0.027 Uiso 1 1 calc R U . . .
C15 C 0.49700(10) 0.23232(10) 0.61939(8) 0.01677(19) Uani 1 1 d . . . . .
C16 C 0.65074(10) 0.16824(10) 0.62648(8) 0.01723(19) Uani 1 1 d . . . . .
C17 C 0.73284(11) 0.23309(11) 0.66515(9) 0.0205(2) Uani 1 1 d . . . . .
H17 H 0.690066 0.319456 0.687160 0.025 Uiso 1 1 calc R U . . .
C18 C 0.87635(11) 0.17255(12) 0.67172(10) 0.0241(2) Uani 1 1 d . . . . .
H18 H 0.931376 0.217972 0.697326 0.029 Uiso 1 1 calc R U . . .
C19 C 0.93924(11) 0.04550(13) 0.64078(10) 0.0262(2) Uani 1 1 d . . . . .
H19 H 1.037339 0.003578 0.645602 0.031 Uiso 1 1 calc R U . . .
C20 C 0.85835(11) -0.02036(12) 0.60269(10) 0.0253(2) Uani 1 1 d . . . . .
H20 H 0.901468 -0.107583 0.581995 0.030 Uiso 1 1 calc R U . . .
C21 C 0.71523(10) 0.04066(11) 0.59481(9) 0.0206(2) Uani 1 1 d . . . . .
H21 H 0.660739 -0.004208 0.567839 0.025 Uiso 1 1 calc R U . . .
C22 C 0.42940(10) 0.34989(11) 0.67636(9) 0.01748(19) Uani 1 1 d . . . . .
C23 C 0.44294(10) 0.32667(11) 0.79569(9) 0.0206(2) Uani 1 1 d . . . . .
H23 H 0.494819 0.234203 0.842664 0.025 Uiso 1 1 calc R U . . .
C24 C 0.38084(11) 0.43824(12) 0.84600(9) 0.0226(2) Uani 1 1 d . . . . .
H24 H 0.389866 0.421774 0.927287 0.027 Uiso 1 1 calc R U . . .
C25 C 0.30535(12) 0.57427(12) 0.77734(10) 0.0248(2) Uani 1 1 d . . . . .
H25 H 0.262466 0.650296 0.811928 0.030 Uiso 1 1 calc R U . . .
C26 C 0.29275(12) 0.59883(11) 0.65834(10) 0.0247(2) Uani 1 1 d . . . . .
H26 H 0.242182 0.691856 0.611372 0.030 Uiso 1 1 calc R U . . .
C27 C 0.35438(11) 0.48681(11) 0.60809(9) 0.0215(2) Uani 1 1 d . . . . .
H27 H 0.345331 0.503631 0.526752 0.026 Uiso 1 1 calc R U . . .

loop_
_atom_site_aniso_label
_atom_site_aniso_U_11
_atom_site_aniso_U_22
_atom_site_aniso_U_33
_atom_site_aniso_U_23
_atom_site_aniso_U_13
_atom_site_aniso_U_12
O1 0.0324(4) 0.0289(4) 0.0251(4) 0.0008(3) -0.0083(3) -0.0089(3)
O2 0.0309(4) 0.0210(4) 0.0261(4) -0.0026(3) 0.0011(3) -0.0030(3)
N1 0.0176(4) 0.0189(4) 0.0230(4) -0.0049(3) -0.0037(3) -0.0058(3)
N2 0.0178(4) 0.0171(4) 0.0215(4) -0.0046(3) -0.0022(3) -0.0040(3)
N3 0.0173(4) 0.0180(4) 0.0193(4) -0.0044(3) -0.0018(3) -0.0060(3)
C1 0.0304(6) 0.0294(6) 0.0279(6) -0.0079(5) -0.0098(5) -0.0027(5)
C2 0.0270(5) 0.0179(5) 0.0219(5) -0.0051(4) -0.0042(4) -0.0051(4)
C3 0.0189(5) 0.0242(5) 0.0282(5) -0.0055(4) -0.0043(4) -0.0059(4)
C4 0.0201(5) 0.0238(5) 0.0238(5) -0.0037(4) -0.0010(4) -0.0084(4)
C5 0.0193(5) 0.0182(4) 0.0218(5) -0.0076(4) -0.0013(4) -0.0059(4)
C6 0.0186(5) 0.0213(5) 0.0250(5) -0.0106(4) 0.0005(4) -0.0073(4)
C7 0.0264(5) 0.0215(5) 0.0223(5) -0.0077(4) 0.0022(4) -0.0102(4)
C8 0.0177(4) 0.0199(5) 0.0245(5) -0.0082(4) -0.0035(4) -0.0056(4)
C9 0.0171(4) 0.0196(5) 0.0250(5) -0.0069(4) -0.0039(4) -0.0056(4)
C10 0.0170(4) 0.0177(4) 0.0232(5) -0.0079(4) -0.0026(4) -0.0057(4)
C11 0.0204(5) 0.0241(5) 0.0229(5) -0.0069(4) -0.0001(4) -0.0053(4)
C12 0.0284(5) 0.0235(5) 0.0236(5) -0.0060(4) -0.0017(4) -0.0040(4)
C13 0.0237(5) 0.0215(5) 0.0303(6) -0.0040(4) 0.0010(4) -0.0026(4)
C14 0.0229(5) 0.0176(5) 0.0258(5) -0.0063(4) 0.0022(4) -0.0059(4)
C15 0.0181(4) 0.0160(4) 0.0157(4) -0.0023(3) -0.0006(3) -0.0065(3)
C16 0.0168(4) 0.0189(4) 0.0160(4) -0.0032(3) -0.0007(3) -0.0069(4)
C17 0.0199(5) 0.0226(5) 0.0213(5) -0.0078(4) 0.0000(4) -0.0085(4)
C18 0.0199(5) 0.0302(5) 0.0266(5) -0.0107(4) -0.0011(4) -0.0109(4)
C19 0.0160(5) 0.0328(6) 0.0304(6) -0.0113(5) -0.0007(4) -0.0061(4)
C20 0.0208(5) 0.0251(5) 0.0310(6) -0.0120(4) 0.0007(4) -0.0051(4)
C21 0.0190(5) 0.0219(5) 0.0232(5) -0.0083(4) -0.0007(4) -0.0076(4)
C22 0.0162(4) 0.0188(4) 0.0200(5) -0.0062(4) 0.0009(3) -0.0085(4)
C23 0.0197(5) 0.0222(5) 0.0201(5) -0.0049(4) 0.0002(4) -0.0079(4)
C24 0.0236(5) 0.0278(5) 0.0195(5) -0.0081(4) 0.0041(4) -0.0118(4)
C25 0.0290(5) 0.0226(5) 0.0266(5) -0.0112(4) 0.0064(4) -0.0107(4)
C26 0.0291(5) 0.0179(5) 0.0261(5) -0.0054(4) 0.0012(4) -0.0070(4)
C27 0.0249(5) 0.0198(5) 0.0204(5) -0.0052(4) -0.0008(4) -0.0081(4)

loop_
_atom_type_symbol
_atom_type_description
_atom_type_scat_dispersion_real
_atom_type_scat_dispersion_imag
_atom_type_scat_source
C C 0.0033 0.0016 'International Tables Vol C Tables 4.2.6.8 and 6.1.1.4'
H H 0.0000 0.0000 'International Tables Vol C Tables 4.2.6.8 and 6.1.1.4'
N N 0.0061 0.0033 'International Tables Vol C Tables 4.2.6.8 and 6.1.1.4'
O O 0.0106 0.0060 'International Tables Vol C Tables 4.2.6.8 and 6.1.1.4'

loop_
_exptl_crystal_face_index_h
_exptl_crystal_face_index_k
_exptl_crystal_face_index_l
_exptl_crystal_face_perp_dist
-2.00 -1.00 1.00 0.0670
2.00 0.00 1.00 0.0790
-2.00 0.00 -1.00 0.0610
-1.00 1.00 -2.00 0.0740
0.00 -1.00 2.00 0.1010
0.00 1.00 -2.00 0.0760
2.00 0.00 -1.00 0.1100
-2.00 0.00 1.00 0.0460
-2.00 1.00 0.00 0.0610
-1.00 0.00 1.00 0.0550
-2.00 2.00 -1.00 0.0660
1.00 -1.00 0.00 0.0930
2.00 -2.00 -1.00 0.0840
1.00 -2.00 0.00 0.0990
0.00 -2.00 -1.00 0.0730
0.00 -1.00 -1.00 0.0720
0.00 1.00 1.00 0.0740
0.00 1.00 2.00 0.0730
0.00 1.00 0.00 0.0760
0.00 0.00 -1.00 0.0800
0.00 0.00 1.00 0.0880
-1.00 -2.00 -2.00 0.0640
1.00 2.00 2.00 0.0810
1.00 2.00 0.00 0.0740
2.00 1.00 1.00 0.0890
1.00 1.00 -1.00 0.0880
2.00 1.00 0.00 0.0900

loop_
_geom_angle_atom_site_label_1
_geom_angle_atom_site_label_2
_geom_angle_atom_site_label_3
_geom_angle
_geom_angle_site_symmetry_1
_geom_angle_site_symmetry_3
_geom_angle_publ_flag
C2 O1 C1 117.38(9) . . ?
C12 O2 C13 110.35(8) . . ?
C10 N1 N2 115.15(8) . . ?
N1 N2 C11 108.24(8) . . ?
N1 N2 C14 112.67(8) . . ?
C11 N2 C14 108.15(8) . . ?
C15 N3 C10 120.66(9) . . ?
O1 C1 H1A 109.5 . . ?
O1 C1 H1B 109.5 . . ?
O1 C1 H1C 109.5 . . ?
H1A C1 H1B 109.5 . . ?
H1A C1 H1C 109.5 . . ?
H1B C1 H1C 109.5 . . ?
O1 C2 C3 124.50(10) . . ?
O1 C2 C7 115.72(10) . . ?
C7 C2 C3 119.77(10) . . ?
C2 C3 H3 120.1 . . ?
C4 C3 C2 119.73(10) . . ?
C4 C3 H3 120.1 . . ?
C3 C4 H4 119.2 . . ?
C3 C4 C5 121.56(10) . . ?
C5 C4 H4 119.2 . . ?
C4 C5 C6 117.35(9) . . ?
C4 C5 C8 123.59(9) . . ?
C6 C5 C8 119.06(9) . . ?
C5 C6 H6 119.1 . . ?
C7 C6 C5 121.71(10) . . ?
C7 C6 H6 119.1 . . ?
C2 C7 H7 120.1 . . ?
C6 C7 C2 119.86(10) . . ?
C6 C7 H7 120.1 . . ?
C5 C8 H8 116.5 . . ?
C9 C8 C5 127.03(9) . . ?
C9 C8 H8 116.5 . . ?
C8 C9 H9 118.4 . . ?
C8 C9 C10 123.23(9) . . ?
C10 C9 H9 118.4 . . ?
N1 C10 N3 123.50(9) . . ?
N1 C10 C9 117.50(9) . . ?
N3 C10 C9 118.50(9) . . ?
N2 C11 H11A 110.1 . . ?
N2 C11 H11B 110.1 . . ?
N2 C11 C12 108.06(9) . . ?
H11A C11 H11B 108.4 . . ?
C12 C11 H11A 110.1 . . ?
C12 C11 H11B 110.1 . . ?
O2 C12 C11 111.29(9) . . ?
O2 C12 H12A 109.4 . . ?
O2 C12 H12B 109.4 . . ?
C11 C12 H12A 109.4 . . ?
C11 C12 H12B 109.4 . . ?
H12A C12 H12B 108.0 . . ?
O2 C13 H13A 109.3 . . ?
O2 C13 H13B 109.3 . . ?
O2 C13 C14 111.79(9) . . ?
H13A C13 H13B 107.9 . . ?
C14 C13 H13A 109.3 . . ?
C14 C13 H13B 109.3 . . ?
N2 C14 C13 108.09(9) . . ?
N2 C14 H14A 110.1 . . ?
N2 C14 H14B 110.1 . . ?
C13 C14 H14A 110.1 . . ?
C13 C14 H14B 110.1 . . ?
H14A C14 H14B 108.4 . . ?
N3 C15 C16 117.97(9) . . ?
N3 C15 C22 123.47(9) . . ?
C16 C15 C22 118.56(8) . . ?
C17 C16 C15 120.97(9) . . ?
C17 C16 C21 119.01(9) . . ?
C21 C16 C15 120.02(9) . . ?
C16 C17 H17 119.7 . . ?
C18 C17 C16 120.67(10) . . ?
C18 C17 H17 119.7 . . ?
C17 C18 H18 120.1 . . ?
C19 C18 C17 119.87(10) . . ?
C19 C18 H18 120.1 . . ?
C18 C19 H19 120.0 . . ?
C18 C19 C20 119.92(10) . . ?
C20 C19 H19 120.0 . . ?
C19 C20 H20 119.8 . . ?
C21 C20 C19 120.35(10) . . ?
C21 C20 H20 119.8 . . ?
C16 C21 H21 119.9 . . ?
C20 C21 C16 120.18(9) . . ?
C20 C21 H21 119.9 . . ?
C23 C22 C15 121.47(9) . . ?
C27 C22 C15 119.23(9) . . ?
C27 C22 C23 119.28(9) . . ?
C22 C23 H23 119.9 . . ?
C24 C23 C22 120.27(10) . . ?
C24 C23 H23 119.9 . . ?
C23 C24 H24 120.0 . . ?
C23 C24 C25 120.07(10) . . ?
C25 C24 H24 120.0 . . ?
C24 C25 H25 120.0 . . ?
C26 C25 C24 120.06(10) . . ?
C26 C25 H25 120.0 . . ?
C25 C26 H26 120.1 . . ?
C25 C26 C27 119.85(10) . . ?
C27 C26 H26 120.1 . . ?
C22 C27 H27 119.8 . . ?
C26 C27 C22 120.47(10) . . ?
C26 C27 H27 119.8 . . ?

loop_
_geom_bond_atom_site_label_1
_geom_bond_atom_site_label_2
_geom_bond_distance
_geom_bond_site_symmetry_2
_geom_bond_publ_flag
O1 C1 1.4288(14) . ?
O1 C2 1.3664(13) . ?
O2 C12 1.4272(13) . ?
O2 C13 1.4273(14) . ?
N1 N2 1.4247(12) . ?
N1 C10 1.2947(14) . ?
N2 C11 1.4656(13) . ?
N2 C14 1.4740(13) . ?
N3 C10 1.4084(12) . ?
N3 C15 1.2831(13) . ?
C1 H1A 0.9800 . ?
C1 H1B 0.9800 . ?
C1 H1C 0.9800 . ?
C2 C3 1.3931(15) . ?
C2 C7 1.3925(15) . ?
C3 H3 0.9500 . ?
C3 C4 1.3890(15) . ?
C4 H4 0.9500 . ?
C4 C5 1.3986(14) . ?
C5 C6 1.4045(14) . ?
C5 C8 1.4620(14) . ?
C6 H6 0.9500 . ?
C6 C7 1.3803(15) . ?
C7 H7 0.9500 . ?
C8 H8 0.9500 . ?
C8 C9 1.3422(15) . ?
C9 H9 0.9500 . ?
C9 C10 1.4578(14) . ?
C11 H11A 0.9900 . ?
C11 H11B 0.9900 . ?
C11 C12 1.5159(15) . ?
C12 H12A 0.9900 . ?
C12 H12B 0.9900 . ?
C13 H13A 0.9900 . ?
C13 H13B 0.9900 . ?
C13 C14 1.5143(15) . ?
C14 H14A 0.9900 . ?
C14 H14B 0.9900 . ?
C15 C16 1.4873(13) . ?
C15 C22 1.4982(13) . ?
C16 C17 1.3975(13) . ?
C16 C21 1.4001(14) . ?
C17 H17 0.9500 . ?
C17 C18 1.3889(14) . ?
C18 H18 0.9500 . ?
C18 C19 1.3887(16) . ?
C19 H19 0.9500 . ?
C19 C20 1.3923(15) . ?
C20 H20 0.9500 . ?
C20 C21 1.3861(14) . ?
C21 H21 0.9500 . ?
C22 C23 1.3966(14) . ?
C22 C27 1.3963(14) . ?
C23 H23 0.9500 . ?
C23 C24 1.3894(14) . ?
C24 H24 0.9500 . ?
C24 C25 1.3934(16) . ?
C25 H25 0.9500 . ?
C25 C26 1.3893(16) . ?
C26 H26 0.9500 . ?
C26 C27 1.3918(15) . ?
C27 H27 0.9500 . ?

loop_
_geom_torsion_atom_site_label_1
_geom_torsion_atom_site_label_2
_geom_torsion_atom_site_label_3
_geom_torsion_atom_site_label_4
_geom_torsion
_geom_torsion_site_symmetry_1
_geom_torsion_site_symmetry_2
_geom_torsion_site_symmetry_3
_geom_torsion_site_symmetry_4
_geom_torsion_publ_flag
O1 C2 C3 C4 -178.69(10) . . . . ?
O1 C2 C7 C6 179.74(9) . . . . ?
O2 C13 C14 N2 59.12(11) . . . . ?
N1 N2 C11 C12 -175.51(8) . . . . ?
N1 N2 C14 C13 178.94(8) . . . . ?
N2 N1 C10 N3 6.43(14) . . . . ?
N2 N1 C10 C9 178.13(8) . . . . ?
N2 C11 C12 O2 -60.42(11) . . . . ?
N3 C15 C16 C17 167.35(9) . . . . ?
N3 C15 C16 C21 -13.01(14) . . . . ?
N3 C15 C22 C23 120.20(11) . . . . ?
N3 C15 C22 C27 -61.58(13) . . . . ?
C1 O1 C2 C3 -9.04(16) . . . . ?
C1 O1 C2 C7 171.87(9) . . . . ?
C2 C3 C4 C5 -0.87(16) . . . . ?
C3 C2 C7 C6 0.60(15) . . . . ?
C3 C4 C5 C6 0.39(15) . . . . ?
C3 C4 C5 C8 -178.97(10) . . . . ?
C4 C5 C6 C7 0.59(15) . . . . ?
C4 C5 C8 C9 -8.62(17) . . . . ?
C5 C6 C7 C2 -1.09(15) . . . . ?
C5 C8 C9 C10 178.10(9) . . . . ?
C6 C5 C8 C9 172.03(10) . . . . ?
C7 C2 C3 C4 0.36(16) . . . . ?
C8 C5 C6 C7 179.98(9) . . . . ?
C8 C9 C10 N1 -173.11(10) . . . . ?
C8 C9 C10 N3 -0.99(15) . . . . ?
C10 N1 N2 C11 168.13(8) . . . . ?
C10 N1 N2 C14 -72.32(11) . . . . ?
C10 N3 C15 C16 168.43(8) . . . . ?
C10 N3 C15 C22 -12.13(14) . . . . ?
C11 N2 C14 C13 -61.46(10) . . . . ?
C12 O2 C13 C14 -56.82(12) . . . . ?
C13 O2 C12 C11 57.23(12) . . . . ?
C14 N2 C11 C12 62.14(10) . . . . ?
C15 N3 C10 N1 -78.44(13) . . . . ?
C15 N3 C10 C9 109.94(11) . . . . ?
C15 C16 C17 C18 179.90(9) . . . . ?
C15 C16 C21 C20 -179.19(9) . . . . ?
C15 C22 C23 C24 179.04(9) . . . . ?
C15 C22 C27 C26 -178.75(9) . . . . ?
C16 C15 C22 C23 -60.36(12) . . . . ?
C16 C15 C22 C27 117.85(10) . . . . ?
C16 C17 C18 C19 -0.67(16) . . . . ?
C17 C16 C21 C20 0.45(15) . . . . ?
C17 C18 C19 C20 0.35(17) . . . . ?
C18 C19 C20 C21 0.37(17) . . . . ?
C19 C20 C21 C16 -0.78(17) . . . . ?
C21 C16 C17 C18 0.27(15) . . . . ?
C22 C15 C16 C17 -12.12(14) . . . . ?
C22 C15 C16 C21 167.52(9) . . . . ?
C22 C23 C24 C25 -0.38(15) . . . . ?
C23 C22 C27 C26 -0.49(15) . . . . ?
C23 C24 C25 C26 -0.39(16) . . . . ?
C24 C25 C26 C27 0.72(17) . . . . ?
C25 C26 C27 C22 -0.28(16) . . . . ?
C27 C22 C23 C24 0.82(15) . . . . ?
